data_2222522
loop_
_publ_author_name
'Tashkhodjaev, Bakhodir'
'Salimov, Bakhodir T.'

_publ_section_title
;
 (1\a,8\b)-6\b-Benzoyloxy-6-dehydroxyheteratisine from <i>Aconitum
 zeravschanicum</i>
;
_journal_coeditor_code ZL2222
_journal_issue 7
_journal_name_full 'Acta Crystallographica Section E'
_journal_page_first o1682
_journal_page_last o1683
_journal_paper_doi 10.1107/S1600536809023873
_journal_volume 65
_journal_year 2009
_chemical_formula_moiety 'C29 H37 N O6'
_chemical_formula_sum 'C29 H37 N O6'
_chemical_formula_weight 495.60
_chemical_melting_point 486(2)
_chemical_name_common
;
6-benzoylheteratisine and
1\a-Methoxy-6\b-benzoyloxy-8\b-hydroxy-\D^13,14^-oxy-\D^17,19^---<i>N</i>-\
ethylaconanon-14: 6-benzoylheteratisine
;
_chemical_name_systematic
;
(1\a,8\b)-6\b-Benzoyloxy-6-dehydroxyheteratisine
;
_space_group_IT_number 19
_symmetry_cell_setting orthorhombic
_symmetry_space_group_name_Hall 'P 2ac 2ab'
_symmetry_space_group_name_H-M 'P 21 21 21'
_atom_sites_solution_hydrogens geom
_atom_sites_solution_primary direct
_atom_sites_solution_secondary difmap
_audit_creation_method SHELXL-97
_cell_angle_alpha 90.00
_cell_angle_beta 90.00
_cell_angle_gamma 90.00
_cell_formula_units_Z 4
_cell_length_a 10.039(5)
_cell_length_b 14.107(8)
_cell_length_c 17.512(6)
_cell_measurement_reflns_used 30
_cell_measurement_temperature 300(2)
_cell_measurement_theta_max 20
_cell_measurement_theta_min 10
_cell_volume 2480(2)
_computing_cell_refinement 'STADI4 (Stoe & Cie, 1997)'
_computing_data_collection 'STADI4 (Stoe & Cie, 1997)'
_computing_data_reduction 'X-RED (Stoe & Cie, 1997)'
_computing_molecular_graphics 'SHELXTL (Sheldrick, 2008)'
_computing_publication_material 'SHELXTL (Sheldrick, 2008)'
_computing_structure_refinement 'SHELXL97 (Sheldrick, 2008)'
_computing_structure_solution 'SHELXS97 (Sheldrick, 2008)'
_diffrn_ambient_temperature 300(2)
_diffrn_measured_fraction_theta_full 0.999
_diffrn_measured_fraction_theta_max 0.999
_diffrn_measurement_device_type 'Stoe Stadi-4 four-circle'
_diffrn_measurement_method
; Scan width (omega) = 1.56 - 1.68, scan ratio 2theta:omega = 1.00
  I(Net) and sigma(I) calculated according to Blessing (1987)
;
_diffrn_radiation_monochromator graphite
_diffrn_radiation_source 'fine-focus sealed tube'
_diffrn_radiation_type MoK\a
_diffrn_radiation_wavelength 0.71073
_diffrn_reflns_av_R_equivalents 0.0000
_diffrn_reflns_av_sigmaI/netI 0.0548
_diffrn_reflns_limit_h_max 11
_diffrn_reflns_limit_h_min 0
_diffrn_reflns_limit_k_max 16
_diffrn_reflns_limit_k_min 0
_diffrn_reflns_limit_l_max 20
_diffrn_reflns_limit_l_min 0
_diffrn_reflns_number 2481
_diffrn_reflns_theta_full 24.99
_diffrn_reflns_theta_max 24.99
_diffrn_reflns_theta_min 1.85
_diffrn_standards_decay_% 6.8
_diffrn_standards_interval_count 200
_diffrn_standards_interval_time 60
_diffrn_standards_number 3
_exptl_absorpt_coefficient_mu 0.092
_exptl_absorpt_correction_type none
_exptl_crystal_colour colourless
_exptl_crystal_density_diffrn 1.327
_exptl_crystal_density_method 'not measured'
_exptl_crystal_description prizmatic
_exptl_crystal_F_000 1064
_exptl_crystal_size_max 0.50
_exptl_crystal_size_mid 0.30
_exptl_crystal_size_min 0.15
_refine_diff_density_max 0.215
_refine_diff_density_min -0.205
_refine_ls_extinction_coef 0.0056(10)
_refine_ls_extinction_expression Fc^*^=kFc[1+0.001xFc^2^\l^3^/sin(2\q)]^-1/4^
_refine_ls_extinction_method 'SHELXL97 (Sheldrick, 2008)'
_refine_ls_goodness_of_fit_ref 1.215
_refine_ls_hydrogen_treatment constr
_refine_ls_matrix_type full
_refine_ls_number_parameters 330
_refine_ls_number_reflns 2481
_refine_ls_number_restraints 0
_refine_ls_restrained_S_all 1.215
_refine_ls_R_factor_all 0.1187
_refine_ls_R_factor_gt 0.0671
_refine_ls_shift/su_max 0.001
_refine_ls_shift/su_mean 0.000
_refine_ls_structure_factor_coef Fsqd
_refine_ls_weighting_details 'calc w=1/[\s^2^(Fo^2^)+(0.0342P)^2^+1.8083P] where P=(Fo^2^+2Fc^2^)/3'
_refine_ls_weighting_scheme calc
_refine_ls_wR_factor_gt 0.1174
_refine_ls_wR_factor_ref 0.1421
_reflns_number_gt 1667
_reflns_number_total 2481
_reflns_threshold_expression I>2\s(I)
_cod_data_source_file zl2222.cif
_cod_data_source_block I
_cod_original_cell_volume 2480.(2)
_cod_database_code 2222522
_cod_database_fobs_code 2222522

loop_
_symmetry_equiv_pos_as_xyz
'x, y, z'
'-x+1/2, -y, z+1/2'
'-x, y+1/2, -z+1/2'
'x+1/2, -y+1/2, -z'

loop_
_atom_site_type_symbol
_atom_site_label
_atom_site_fract_x
_atom_site_fract_y
_atom_site_fract_z
_atom_site_U_iso_or_equiv
_atom_site_adp_type
_atom_site_calc_flag
_atom_site_refinement_flags
_atom_site_occupancy
_atom_site_disorder_assembly
_atom_site_disorder_group
O O1 0.6593(4) 0.5430(3) 0.3119(3) 0.0562(12) Uani d . 1 . .
O O2 0.6307(4) 0.1410(3) 0.4078(2) 0.0416(10) Uani d . 1 . .
O O3 0.6046(4) 0.1087(3) 0.2572(2) 0.0520(12) Uani d . 1 . .
H H3 0.5411 0.0905 0.2317 0.062 Uiso calc R 1 . .
O O4 0.8674(5) 0.2617(4) 0.1608(3) 0.0634(13) Uani d . 1 . .
O O5 0.9303(5) 0.1410(4) 0.2317(3) 0.0797(17) Uani d . 1 . .
O O6 0.4463(5) 0.0591(4) 0.4323(4) 0.099(2) Uani d . 1 . .
N N1 0.4096(5) 0.4035(4) 0.3632(3) 0.0437(13) Uani d . 1 . .
C C1 0.6830(6) 0.4820(4) 0.3766(4) 0.0473(17) Uani d . 1 . .
H H1A 0.7785 0.4850 0.3879 0.057 Uiso calc R 1 . .
C C2 0.6104(7) 0.5245(5) 0.4445(4) 0.062(2) Uani d . 1 . .
H H2A 0.6567 0.5813 0.4609 0.075 Uiso calc R 1 . .
H H2B 0.5212 0.5426 0.4290 0.075 Uiso calc R 1 . .
C C3 0.6020(7) 0.4566(5) 0.5099(4) 0.062(2) Uani d . 1 . .
H H3A 0.5491 0.4844 0.5505 0.074 Uiso calc R 1 . .
H H3B 0.6906 0.4446 0.5297 0.074 Uiso calc R 1 . .
C C4 0.5388(6) 0.3628(5) 0.4847(3) 0.0456(16) Uani d . 1 . .
C C5 0.6284(6) 0.3133(4) 0.4264(3) 0.0413(15) Uani d . 1 . .
H H5A 0.7135 0.2947 0.4495 0.050 Uiso calc R 1 . .
C C6 0.5531(6) 0.2269(4) 0.3963(3) 0.0416(15) Uani d . 1 . .
H H6A 0.4708 0.2207 0.4259 0.050 Uiso calc R 1 . .
C C7 0.5146(6) 0.2506(4) 0.3142(3) 0.0385(14) Uani d . 1 . .
H H7A 0.4242 0.2279 0.3037 0.046 Uiso calc R 1 . .
C C8 0.6122(6) 0.2102(4) 0.2542(3) 0.0420(15) Uani d . 1 . .
C C9 0.7520(6) 0.2353(4) 0.2812(3) 0.0417(15) Uani d . 1 . .
H H9A 0.7690 0.1973 0.3271 0.050 Uiso calc R 1 . .
C C10 0.7671(6) 0.3403(4) 0.3048(3) 0.0436(16) Uani d . 1 . .
H H10A 0.8465 0.3426 0.3373 0.052 Uiso calc R 1 . .
C C11 0.6509(6) 0.3782(4) 0.3553(3) 0.0373(14) Uani d . 1 . .
C C12 0.8015(8) 0.3998(5) 0.2341(4) 0.068(2) Uani d . 1 . .
H H12A 0.7441 0.4551 0.2330 0.082 Uiso calc R 1 . .
H H12B 0.8926 0.4220 0.2387 0.082 Uiso calc R 1 . .
C C13 0.7873(7) 0.3479(6) 0.1600(4) 0.067(2) Uani d . 1 . .
H H13A 0.8244 0.3890 0.1202 0.080 Uiso calc R 1 . .
C C14 0.8569(7) 0.2086(5) 0.2239(4) 0.0540(18) Uani d . 1 . .
C C15 0.5827(7) 0.2387(5) 0.1723(4) 0.0566(19) Uani d . 1 . .
H H15A 0.4868 0.2451 0.1678 0.068 Uiso calc R 1 . .
H H15B 0.6085 0.1859 0.1400 0.068 Uiso calc R 1 . .
C C16 0.6447(7) 0.3279(5) 0.1382(4) 0.070(2) Uani d . 1 . .
H H16A 0.6399 0.3232 0.0830 0.084 Uiso calc R 1 . .
H H16B 0.5909 0.3819 0.1533 0.084 Uiso calc R 1 . .
C C17 0.5155(5) 0.3605(4) 0.3181(3) 0.0377(14) Uani d . 1 . .
H H17A 0.5149 0.3869 0.2664 0.045 Uiso calc R 1 . .
C C18 0.5181(7) 0.3020(5) 0.5555(3) 0.066(2) Uani d . 1 . .
H H18C 0.6006 0.2968 0.5829 0.098 Uiso calc R 1 . .
H H18D 0.4886 0.2400 0.5406 0.098 Uiso calc R 1 . .
H H18E 0.4522 0.3309 0.5877 0.098 Uiso calc R 1 . .
C C19 0.4026(6) 0.3801(5) 0.4445(3) 0.0461(16) Uani d . 1 . .
H H19A 0.3485 0.3235 0.4504 0.055 Uiso calc R 1 . .
H H19B 0.3572 0.4313 0.4708 0.055 Uiso calc R 1 . .
C C20 0.2808(6) 0.3924(5) 0.3252(4) 0.061(2) Uani d . 1 . .
H H20A 0.2541 0.3264 0.3277 0.073 Uiso calc R 1 . .
H H20B 0.2904 0.4091 0.2718 0.073 Uiso calc R 1 . .
C C21 0.1728(7) 0.4528(6) 0.3602(5) 0.081(3) Uani d . 1 . .
H H21A 0.0972 0.4544 0.3267 0.122 Uiso calc R 1 . .
H H21B 0.2057 0.5161 0.3676 0.122 Uiso calc R 1 . .
H H21C 0.1470 0.4265 0.4085 0.122 Uiso calc R 1 . .
C C22 0.7553(7) 0.6160(5) 0.3047(5) 0.082(3) Uani d . 1 . .
H H22A 0.7518 0.6418 0.2540 0.123 Uiso calc R 1 . .
H H22B 0.8425 0.5905 0.3140 0.123 Uiso calc R 1 . .
H H22C 0.7368 0.6651 0.3411 0.123 Uiso calc R 1 . .
C C23 0.5638(7) 0.0621(5) 0.4222(4) 0.0532(18) Uani d . 1 . .
C C24 0.6515(7) -0.0215(4) 0.4266(4) 0.0470(16) Uani d . 1 . .
C C25 0.6195(8) -0.0936(5) 0.4745(4) 0.065(2) Uani d . 1 . .
H H25A 0.5420 -0.0897 0.5034 0.078 Uiso calc R 1 . .
C C26 0.7004(10) -0.1734(6) 0.4811(5) 0.083(3) Uani d . 1 . .
H H26A 0.6796 -0.2213 0.5156 0.100 Uiso calc R 1 . .
C C27 0.8113(10) -0.1796(5) 0.4357(5) 0.082(3) Uani d . 1 . .
H H27A 0.8664 -0.2325 0.4388 0.099 Uiso calc R 1 . .
C C28 0.8405(8) -0.1089(5) 0.3865(5) 0.073(2) Uani d . 1 . .
H H28A 0.9148 -0.1147 0.3551 0.087 Uiso calc R 1 . .
C C29 0.7625(7) -0.0279(5) 0.3814(4) 0.0565(18) Uani d . 1 . .
H H29A 0.7851 0.0209 0.3481 0.068 Uiso calc R 1 . .

loop_
_atom_site_aniso_label
_atom_site_aniso_U_11
_atom_site_aniso_U_22
_atom_site_aniso_U_33
_atom_site_aniso_U_12
_atom_site_aniso_U_13
_atom_site_aniso_U_23
O1 0.046(3) 0.045(2) 0.077(3) -0.004(2) -0.001(3) 0.009(2)
O2 0.040(2) 0.036(2) 0.050(3) 0.002(2) 0.005(2) 0.008(2)
O3 0.057(3) 0.043(2) 0.056(3) 0.003(2) -0.005(2) -0.008(2)
O4 0.062(3) 0.075(3) 0.053(3) -0.001(3) 0.014(3) -0.005(3)
O5 0.058(3) 0.093(4) 0.088(4) 0.023(3) 0.005(3) -0.024(4)
O6 0.051(3) 0.059(3) 0.187(6) -0.004(3) 0.018(4) 0.014(4)
N1 0.039(3) 0.049(3) 0.043(3) 0.009(3) 0.000(3) -0.003(3)
C1 0.038(3) 0.043(4) 0.061(4) -0.003(3) -0.005(3) 0.002(4)
C2 0.058(4) 0.049(4) 0.080(5) 0.009(4) -0.005(4) -0.023(4)
C3 0.063(5) 0.072(5) 0.050(4) 0.011(4) -0.003(4) -0.022(4)
C4 0.039(3) 0.057(4) 0.041(4) 0.013(3) 0.002(3) -0.007(3)
C5 0.036(3) 0.044(3) 0.044(4) 0.004(3) 0.003(3) 0.001(3)
C6 0.036(3) 0.043(4) 0.046(4) 0.006(3) 0.004(3) 0.000(3)
C7 0.038(3) 0.038(3) 0.040(3) -0.004(3) -0.003(3) 0.000(3)
C8 0.045(4) 0.037(3) 0.044(4) 0.002(3) 0.000(3) -0.005(3)
C9 0.042(3) 0.047(4) 0.036(3) 0.003(3) 0.001(3) -0.008(3)
C10 0.033(3) 0.054(4) 0.044(4) -0.003(3) -0.002(3) 0.003(3)
C11 0.033(3) 0.039(3) 0.040(3) 0.003(3) 0.003(3) -0.003(3)
C12 0.078(5) 0.068(5) 0.058(5) -0.013(4) 0.023(4) 0.001(4)
C13 0.066(5) 0.082(6) 0.053(5) -0.005(5) 0.011(4) 0.012(4)
C14 0.038(4) 0.062(5) 0.062(5) 0.002(4) -0.005(4) -0.013(4)
C15 0.056(4) 0.062(4) 0.052(4) 0.002(4) -0.007(4) 0.005(4)
C16 0.066(5) 0.093(6) 0.050(4) 0.000(5) 0.005(4) 0.006(4)
C17 0.033(3) 0.045(3) 0.036(3) 0.003(3) 0.001(3) 0.000(3)
C18 0.070(5) 0.089(6) 0.038(4) 0.010(5) 0.011(4) 0.002(4)
C19 0.040(3) 0.049(4) 0.049(4) 0.006(3) 0.007(3) 0.002(3)
C20 0.041(4) 0.087(6) 0.053(4) 0.012(4) -0.005(4) 0.000(4)
C21 0.053(5) 0.094(6) 0.097(7) 0.024(5) 0.001(5) 0.004(6)
C22 0.061(5) 0.050(4) 0.136(8) -0.014(4) 0.012(6) 0.010(5)
C23 0.049(4) 0.046(4) 0.064(5) -0.006(4) -0.002(4) 0.006(4)
C24 0.056(4) 0.036(3) 0.050(4) -0.006(3) -0.009(4) 0.005(3)
C25 0.076(5) 0.051(4) 0.068(5) -0.004(5) 0.004(5) 0.004(4)
C26 0.106(7) 0.063(6) 0.081(6) 0.002(5) -0.017(6) 0.021(5)
C27 0.108(7) 0.041(4) 0.099(7) 0.023(5) -0.042(6) 0.003(5)
C28 0.073(5) 0.066(5) 0.079(5) 0.028(5) -0.021(5) -0.017(5)
C29 0.068(5) 0.043(4) 0.059(4) -0.003(4) -0.013(4) -0.004(4)

loop_
_atom_type_symbol
_atom_type_description
_atom_type_scat_dispersion_real
_atom_type_scat_dispersion_imag
_atom_type_scat_source
C C 0.0033 0.0016 'International Tables Vol C Tables 4.2.6.8 and 6.1.1.4'
H H 0.0000 0.0000 'International Tables Vol C Tables 4.2.6.8 and 6.1.1.4'
N N 0.0061 0.0033 'International Tables Vol C Tables 4.2.6.8 and 6.1.1.4'
O O 0.0106 0.0060 'International Tables Vol C Tables 4.2.6.8 and 6.1.1.4'

loop_
_geom_angle_atom_site_label_1
_geom_angle_atom_site_label_2
_geom_angle_atom_site_label_3
_geom_angle_site_symmetry_1
_geom_angle_site_symmetry_3
_geom_angle
_geom_angle_publ_flag
C22 O1 C1 . . 113.0(5) ?
C23 O2 C6 . . 117.1(4) ?
C8 O3 H3 . . 109.5 ?
C14 O4 C13 . . 115.6(5) ?
C17 N1 C20 . . 110.7(5) ?
C17 N1 C19 . . 117.9(5) ?
C20 N1 C19 . . 112.1(5) ?
O1 C1 C2 . . 107.5(5) ?
O1 C1 C11 . . 110.0(5) ?
C2 C1 C11 . . 117.6(5) ?
O1 C1 H1A . . 107.1 ?
C2 C1 H1A . . 107.1 ?
C11 C1 H1A . . 107.1 ?
C3 C2 C1 . . 111.9(5) ?
C3 C2 H2A . . 109.2 ?
C1 C2 H2A . . 109.2 ?
C3 C2 H2B . . 109.2 ?
C1 C2 H2B . . 109.2 ?
H2A C2 H2B . . 107.9 ?
C2 C3 C4 . . 110.9(5) ?
C2 C3 H3A . . 109.5 ?
C4 C3 H3A . . 109.5 ?
C2 C3 H3B . . 109.5 ?
C4 C3 H3B . . 109.5 ?
H3A C3 H3B . . 108.1 ?
C18 C4 C5 . . 111.5(5) ?
C18 C4 C3 . . 107.9(5) ?
C5 C4 C3 . . 110.0(5) ?
C18 C4 C19 . . 109.7(5) ?
C5 C4 C19 . . 106.7(5) ?
C3 C4 C19 . . 111.0(5) ?
C4 C5 C6 . . 107.7(5) ?
C4 C5 C11 . . 110.4(5) ?
C6 C5 C11 . . 105.3(5) ?
C4 C5 H5A . . 111.1 ?
C6 C5 H5A . . 111.1 ?
C11 C5 H5A . . 111.1 ?
O2 C6 C7 . . 116.6(5) ?
O2 C6 C5 . . 110.6(5) ?
C7 C6 C5 . . 106.0(5) ?
O2 C6 H6A . . 107.8 ?
C7 C6 H6A . . 107.8 ?
C5 C6 H6A . . 107.8 ?
C6 C7 C8 . . 113.6(5) ?
C6 C7 C17 . . 100.1(5) ?
C8 C7 C17 . . 113.3(5) ?
C6 C7 H7A . . 109.8 ?
C8 C7 H7A . . 109.8 ?
C17 C7 H7A . . 109.8 ?
O3 C8 C15 . . 106.8(5) ?
O3 C8 C9 . . 105.6(5) ?
C15 C8 C9 . . 114.3(5) ?
O3 C8 C7 . . 108.0(5) ?
C15 C8 C7 . . 114.9(5) ?
C9 C8 C7 . . 106.6(5) ?
C14 C9 C8 . . 112.3(5) ?
C14 C9 C10 . . 110.5(5) ?
C8 C9 C10 . . 113.4(5) ?
C14 C9 H9A . . 106.7 ?
C8 C9 H9A . . 106.7 ?
C10 C9 H9A . . 106.7 ?
C12 C10 C9 . . 109.3(5) ?
C12 C10 C11 . . 116.0(5) ?
C9 C10 C11 . . 114.0(5) ?
C12 C10 H10A . . 105.5 ?
C9 C10 H10A . . 105.5 ?
C11 C10 H10A . . 105.5 ?
C17 C11 C1 . . 116.3(5) ?
C17 C11 C10 . . 111.6(5) ?
C1 C11 C10 . . 107.8(5) ?
C17 C11 C5 . . 96.6(5) ?
C1 C11 C5 . . 113.2(5) ?
C10 C11 C5 . . 111.1(5) ?
C13 C12 C10 . . 114.3(6) ?
C13 C12 H12A . . 108.7 ?
C10 C12 H12A . . 108.7 ?
C13 C12 H12B . . 108.7 ?
C10 C12 H12B . . 108.7 ?
H12A C12 H12B . . 107.6 ?
O4 C13 C12 . . 110.3(6) ?
O4 C13 C16 . . 111.7(6) ?
C12 C13 C16 . . 113.7(7) ?
O4 C13 H13A . . 106.9 ?
C12 C13 H13A . . 106.9 ?
C16 C13 H13A . . 106.9 ?
O5 C14 O4 . . 119.0(7) ?
O5 C14 C9 . . 123.2(7) ?
O4 C14 C9 . . 117.7(6) ?
C8 C15 C16 . . 120.6(6) ?
C8 C15 H15A . . 107.2 ?
C16 C15 H15A . . 107.2 ?
C8 C15 H15B . . 107.2 ?
C16 C15 H15B . . 107.2 ?
H15A C15 H15B . . 106.8 ?
C13 C16 C15 . . 116.3(6) ?
C13 C16 H16A . . 108.2 ?
C15 C16 H16A . . 108.2 ?
C13 C16 H16B . . 108.2 ?
C15 C16 H16B . . 108.2 ?
H16A C16 H16B . . 107.4 ?
N1 C17 C11 . . 110.5(4) ?
N1 C17 C7 . . 115.8(5) ?
C11 C17 C7 . . 100.8(5) ?
N1 C17 H17A . . 109.8 ?
C11 C17 H17A . . 109.8 ?
C7 C17 H17A . . 109.8 ?
C4 C18 H18C . . 109.5 ?
C4 C18 H18D . . 109.5 ?
H18C C18 H18D . . 109.5 ?
C4 C18 H18E . . 109.5 ?
H18C C18 H18E . . 109.5 ?
H18D C18 H18E . . 109.5 ?
N1 C19 C4 . . 115.6(5) ?
N1 C19 H19A . . 108.4 ?
C4 C19 H19A . . 108.4 ?
N1 C19 H19B . . 108.4 ?
C4 C19 H19B . . 108.4 ?
H19A C19 H19B . . 107.4 ?
N1 C20 C21 . . 112.9(6) ?
N1 C20 H20A . . 109.0 ?
C21 C20 H20A . . 109.0 ?
N1 C20 H20B . . 109.0 ?
C21 C20 H20B . . 109.0 ?
H20A C20 H20B . . 107.8 ?
C20 C21 H21A . . 109.5 ?
C20 C21 H21B . . 109.5 ?
H21A C21 H21B . . 109.5 ?
C20 C21 H21C . . 109.5 ?
H21A C21 H21C . . 109.5 ?
H21B C21 H21C . . 109.5 ?
O1 C22 H22A . . 109.5 ?
O1 C22 H22B . . 109.5 ?
H22A C22 H22B . . 109.5 ?
O1 C22 H22C . . 109.5 ?
H22A C22 H22C . . 109.5 ?
H22B C22 H22C . . 109.5 ?
O6 C23 O2 . . 123.9(7) ?
O6 C23 C24 . . 123.7(7) ?
O2 C23 C24 . . 112.3(6) ?
C25 C24 C29 . . 120.0(7) ?
C25 C24 C23 . . 119.3(7) ?
C29 C24 C23 . . 120.6(6) ?
C24 C25 C26 . . 121.3(8) ?
C24 C25 H25A . . 119.4 ?
C26 C25 H25A . . 119.4 ?
C27 C26 C25 . . 118.5(8) ?
C27 C26 H26A . . 120.8 ?
C25 C26 H26A . . 120.8 ?
C28 C27 C26 . . 119.9(8) ?
C28 C27 H27A . . 120.0 ?
C26 C27 H27A . . 120.0 ?
C27 C28 C29 . . 121.8(8) ?
C27 C28 H28A . . 119.1 ?
C29 C28 H28A . . 119.1 ?
C24 C29 C28 . . 118.4(7) ?
C24 C29 H29A . . 120.8 ?
C28 C29 H29A . . 120.8 ?

loop_
_geom_bond_atom_site_label_1
_geom_bond_atom_site_label_2
_geom_bond_site_symmetry_2
_geom_bond_distance
_geom_bond_publ_flag
O1 C22 . 1.416(7) ?
O1 C1 . 1.443(7) ?
O2 C23 . 1.325(7) ?
O2 C6 . 1.454(7) ?
O3 C8 . 1.434(7) ?
O3 H3 . 0.8200 ?
O4 C14 . 1.339(8) ?
O4 C13 . 1.458(9) ?
O5 C14 . 1.213(8) ?
O6 C23 . 1.194(8) ?
N1 C17 . 1.457(7) ?
N1 C20 . 1.463(7) ?
N1 C19 . 1.463(7) ?
C1 C2 . 1.518(8) ?
C1 C11 . 1.544(8) ?
C1 H1A . 0.9800 ?
C2 C3 . 1.495(9) ?
C2 H2A . 0.9700 ?
C2 H2B . 0.9700 ?
C3 C4 . 1.532(9) ?
C3 H3A . 0.9700 ?
C3 H3B . 0.9700 ?
C4 C18 . 1.523(8) ?
C4 C5 . 1.529(8) ?
C4 C19 . 1.556(8) ?
C5 C6 . 1.529(8) ?
C5 C11 . 1.562(8) ?
C5 H5A . 0.9800 ?
C6 C7 . 1.526(8) ?
C6 H6A . 0.9800 ?
C7 C8 . 1.546(8) ?
C7 C17 . 1.552(8) ?
C7 H7A . 0.9800 ?
C8 C15 . 1.518(8) ?
C8 C9 . 1.523(8) ?
C9 C14 . 1.504(8) ?
C9 C10 . 1.545(8) ?
C9 H9A . 0.9800 ?
C10 C12 . 1.536(8) ?
C10 C11 . 1.559(8) ?
C10 H10A . 0.9800 ?
C11 C17 . 1.528(8) ?
C12 C13 . 1.496(9) ?
C12 H12A . 0.9700 ?
C12 H12B . 0.9700 ?
C13 C16 . 1.509(10) ?
C13 H13A . 0.9800 ?
C15 C16 . 1.527(9) ?
C15 H15A . 0.9700 ?
C15 H15B . 0.9700 ?
C16 H16A . 0.9700 ?
C16 H16B . 0.9700 ?
C17 H17A . 0.9800 ?
C18 H18C . 0.9600 ?
C18 H18D . 0.9600 ?
C18 H18E . 0.9600 ?
C19 H19A . 0.9700 ?
C19 H19B . 0.9700 ?
C20 C21 . 1.509(9) ?
C20 H20A . 0.9700 ?
C20 H20B . 0.9700 ?
C21 H21A . 0.9600 ?
C21 H21B . 0.9600 ?
C21 H21C . 0.9600 ?
C22 H22A . 0.9600 ?
C22 H22B . 0.9600 ?
C22 H22C . 0.9600 ?
C23 C24 . 1.473(9) ?
C24 C25 . 1.357(9) ?
C24 C29 . 1.370(9) ?
C25 C26 . 1.392(10) ?
C25 H25A . 0.9300 ?
C26 C27 . 1.372(12) ?
C26 H26A . 0.9300 ?
C27 C28 . 1.351(10) ?
C27 H27A . 0.9300 ?
C28 C29 . 1.388(9) ?
C28 H28A . 0.9300 ?
C29 H29A . 0.9300 ?

loop_
_geom_hbond_atom_site_label_D
_geom_hbond_atom_site_label_H
_geom_hbond_atom_site_label_A
_geom_hbond_site_symmetry_A
_geom_hbond_distance_DH
_geom_hbond_distance_HA
_geom_hbond_distance_DA
_geom_hbond_angle_DHA
_geom_hbond_publ_flag
O3 H3 O1 3_645 0.82 2.25 3.056(8) 166 y

loop_
_cod_related_entry_id
_cod_related_entry_database
_cod_related_entry_code
1 ChemSpider 30655819
